data_4123361
loop_
_publ_author_name
'Chen, Te-Yu'
'Tsutsumi, Ryosuke'
'Montgomery, T. Patrick'
'Volchkov, Ivan'
'Krische, Michael J.'

_publ_section_title
;
 Ruthenium-Catalyzed C-C Coupling of Amino Alcohols with Dienes via
 Transfer Hydrogenation: Redox-Triggered Imine Addition and Related
 Hydroaminoalkylations.
;
_journal_issue 5
_journal_name_full 'Journal of the American Chemical Society'
_journal_page_first 1798
_journal_page_last 1801
_journal_paper_doi 10.1021/ja5130258
_journal_volume 137
_journal_year 2015
_chemical_absolute_configuration syn
_chemical_formula_moiety 'C15 H21 N O2 S'
_chemical_formula_sum 'C15 H21 N O2 S'
_chemical_formula_weight 279.39
_chemical_name_systematic
;
 ?
;
_space_group_crystal_system monoclinic
_space_group_IT_number 4
_space_group_name_Hall 'P 2yb'
_space_group_name_H-M_alt 'P 1 21 1'
_symmetry_space_group_name_Hall 'P 2yb'
_symmetry_space_group_name_H-M 'P 1 21 1'
_atom_sites_solution_hydrogens geom
_audit_creation_method SHELXL-2013
_cell_angle_alpha 90
_cell_angle_beta 101.959(7)
_cell_angle_gamma 90
_cell_formula_units_Z 2
_cell_length_a 6.2588(7)
_cell_length_b 14.0040(16)
_cell_length_c 8.5176(9)
_cell_measurement_reflns_used 3592
_cell_measurement_temperature 133(2)
_cell_measurement_theta_max 26.43
_cell_measurement_theta_min 2.44
_cell_volume 730.35(14)
_computing_cell_refinement 'Apex II release 2010, Bruker AXS, Inc.'
_computing_data_collection 'Apex II release 2010, Bruker AXS, Inc.'
_computing_data_reduction 'Apex II release 2010, Bruker AXS, Inc.'
_computing_molecular_graphics 'XP SHELXTL/PC, Siemens Analytical'
_computing_publication_material 'XL SHELXTL/PC, Siemens Analytical'
_computing_structure_refinement 'Shelxl-2013, Sheldrick, G. M.'
_computing_structure_solution
;

SUPERFLIP.  Palatinus, L. and Chapuis, G., J. Appl. Cryst. 40, 786-790.
;
_diffrn_ambient_temperature 133(2)
_diffrn_measured_fraction_theta_full 0.965
_diffrn_measured_fraction_theta_max 0.998
_diffrn_measurement_device_type 'Nonius Kappa CCD with Bruker Apex II CCD'
_diffrn_radiation_type MoK\a
_diffrn_radiation_wavelength 0.71073
_diffrn_reflns_av_unetI/netI 0.0854
_diffrn_reflns_Laue_measured_fraction_full 0.965
_diffrn_reflns_Laue_measured_fraction_max 0.998
_diffrn_reflns_limit_h_max 7
_diffrn_reflns_limit_h_min -7
_diffrn_reflns_limit_k_max 16
_diffrn_reflns_limit_k_min -16
_diffrn_reflns_limit_l_max 10
_diffrn_reflns_limit_l_min -10
_diffrn_reflns_point_group_measured_fraction_full 0.966
_diffrn_reflns_point_group_measured_fraction_max 0.998
_diffrn_reflns_theta_full 25.242
_diffrn_reflns_theta_max 24.992
_diffrn_reflns_theta_min 2.845
_diffrn_source 'sealed tube'
_exptl_absorpt_coefficient_mu 0.220
_exptl_absorpt_correction_T_max 1.00
_exptl_absorpt_correction_T_min 0.778
_exptl_absorpt_correction_type multi-scan
_exptl_absorpt_process_details
;
SADABS. Apex II release 2010, Bruker AXS, Inc.
;
_exptl_crystal_colour colorless
_exptl_crystal_density_diffrn 1.270
_exptl_crystal_description plates
_exptl_crystal_F_000 300
_exptl_crystal_size_max 0.270
_exptl_crystal_size_mid 0.200
_exptl_crystal_size_min 0.100
_refine_diff_density_max 0.338
_refine_diff_density_min -0.283
_refine_diff_density_rms 0.063
_refine_ls_abs_structure_details
;
 Refined as an inversion twin.
;
_refine_ls_abs_structure_Flack -0.2(2)
_refine_ls_extinction_method none
_refine_ls_goodness_of_fit_ref 1.086
_refine_ls_hydrogen_treatment constr
_refine_ls_matrix_type full
_refine_ls_number_parameters 175
_refine_ls_number_reflns 2570
_refine_ls_number_restraints 1
_refine_ls_restrained_S_all 1.086
_refine_ls_R_factor_all 0.0885
_refine_ls_R_factor_gt 0.0610
_refine_ls_shift/su_max 0.002
_refine_ls_shift/su_mean 0.000
_refine_ls_structure_factor_coef Fsqd
_refine_ls_weighting_details 'w=1/[\s^2^(Fo^2^)+(0.0607P)^2^+0.8277P] where P=(Fo^2^+2Fc^2^)/3'
_refine_ls_weighting_scheme calc
_refine_ls_wR_factor_gt 0.1339
_refine_ls_wR_factor_ref 0.1440
_reflns_Friedel_coverage 0.915
_reflns_Friedel_fraction_full 0.966
_reflns_Friedel_fraction_max 0.999
_reflns_number_gt 2072
_reflns_number_total 2570
_reflns_threshold_expression 'I > 2\s(I)'
_cod_data_source_file ja5130258_si_002.cif
_cod_data_source_block shelx
_cod_depositor_comments 'Adding full bibliography for 4123360--4123361.cif.'
_cod_database_code 4123361
_shelx_space_group_comment
;
The symmetry employed for this shelxl refinement is uniquely defined
by the following loop, which should always be used as a source of
symmetry information in preference to the above space-group names.
They are only intended as comments.
;
_shelx_estimated_absorpt_t_min 0.943
_shelx_estimated_absorpt_t_max 0.978
_refine_ls_abs_structure_parsons 0.06(5)
_refine_ls_abs_structure_hooft -0.04(6)
_shelxl_version_number 2013-4

loop_
_space_group_symop_operation_xyz
'x, y, z'
'-x, y+1/2, -z'

loop_
_atom_site_label
_atom_site_type_symbol
_atom_site_fract_x
_atom_site_fract_y
_atom_site_fract_z
_atom_site_U_iso_or_equiv
_atom_site_adp_type
_atom_site_occupancy
_atom_site_site_symmetry_order
_atom_site_calc_flag
_atom_site_refinement_flags_posn
_atom_site_refinement_flags_adp
C1 C 0.6930(9) 0.5804(6) 0.5156(7) 0.0205(13) Uani 1 1 d . .
H1 H 0.8067 0.5644 0.6130 0.025 Uiso 1 1 calc R U
C2 C 0.7672(12) 0.6693(5) 0.4338(9) 0.0294(17) Uani 1 1 d . .
H2A H 0.9281 0.6760 0.4617 0.035 Uiso 1 1 calc R U
H2B H 0.7202 0.6649 0.3156 0.035 Uiso 1 1 calc R U
C3 C 0.6579(13) 0.7524(6) 0.4980(10) 0.039(2) Uani 1 1 d . .
H3A H 0.7438 0.7738 0.6030 0.047 Uiso 1 1 calc R U
H3B H 0.6390 0.8068 0.4221 0.047 Uiso 1 1 calc R U
C4 C 0.4405(12) 0.7126(5) 0.5147(9) 0.0304(17) Uani 1 1 d . .
H4A H 0.3807 0.7486 0.5959 0.036 Uiso 1 1 calc R U
H4B H 0.3341 0.7149 0.4110 0.036 Uiso 1 1 calc R U
C5 C 0.6466(12) 0.4918(5) 0.4090(9) 0.0301(17) Uani 1 1 d . .
H5 H 0.6030 0.4401 0.4769 0.036 Uiso 1 1 calc R U
C6 C 0.8526(12) 0.4586(5) 0.3609(9) 0.0311(18) Uani 1 1 d . .
H6 H 0.9801 0.4550 0.4435 0.037 Uiso 1 1 calc R U
C7 C 0.8737(15) 0.4339(6) 0.2141(11) 0.047(2) Uani 1 1 d . .
H7A H 0.7509 0.4363 0.1273 0.057 Uiso 1 1 calc R U
H7B H 1.0116 0.4138 0.1960 0.057 Uiso 1 1 calc R U
C8 C 0.4557(12) 0.5055(7) 0.2674(11) 0.051(3) Uani 1 1 d . .
H8A H 0.4996 0.5484 0.1888 0.076 Uiso 1 1 calc R U
H8B H 0.3319 0.5333 0.3052 0.076 Uiso 1 1 calc R U
H8C H 0.4130 0.4435 0.2170 0.076 Uiso 1 1 calc R U
C9 C 0.6130(10) 0.6573(5) 0.8854(7) 0.0176(14) Uani 1 1 d . .
C10 C 0.8348(11) 0.6386(5) 0.9391(8) 0.0219(15) Uani 1 1 d . .
H10 H 0.8982 0.5824 0.9059 0.026 Uiso 1 1 calc R U
C11 C 0.9612(11) 0.7028(5) 1.0415(8) 0.0227(15) Uani 1 1 d . .
H11 H 1.1124 0.6902 1.0784 0.027 Uiso 1 1 calc R U
C12 C 0.8716(11) 0.7857(5) 1.0917(7) 0.0215(16) Uani 1 1 d . .
C13 C 0.6494(12) 0.8013(5) 1.0386(8) 0.0225(16) Uani 1 1 d . .
H13 H 0.5848 0.8563 1.0748 0.027 Uiso 1 1 calc R U
C14 C 0.5201(11) 0.7393(5) 0.9351(7) 0.0203(15) Uani 1 1 d . .
H14 H 0.3690 0.7523 0.8979 0.024 Uiso 1 1 calc R U
C15 C 1.0105(12) 0.8540(5) 1.2039(9) 0.0316(17) Uani 1 1 d . .
H15A H 0.9410 0.9171 1.1944 0.047 Uiso 1 1 calc R U
H15B H 1.1547 0.8589 1.1765 0.047 Uiso 1 1 calc R U
H15C H 1.0269 0.8309 1.3144 0.047 Uiso 1 1 calc R U
N1 N 0.4901(9) 0.6124(3) 0.5669(7) 0.0210(13) Uani 1 1 d . .
O1 O 0.2274(7) 0.6013(3) 0.7439(6) 0.0289(13) Uani 1 1 d . .
O2 O 0.5327(7) 0.4860(3) 0.7696(5) 0.0257(11) Uani 1 1 d . .
S1 S 0.4516(3) 0.58141(12) 0.74212(18) 0.0199(4) Uani 1 1 d . .

loop_
_atom_site_aniso_label
_atom_site_aniso_U_11
_atom_site_aniso_U_22
_atom_site_aniso_U_33
_atom_site_aniso_U_23
_atom_site_aniso_U_13
_atom_site_aniso_U_12
C1 0.014(3) 0.024(3) 0.024(3) 0.001(4) 0.005(2) 0.005(4)
C2 0.028(4) 0.030(4) 0.032(4) 0.003(3) 0.012(3) -0.009(4)
C3 0.048(5) 0.024(4) 0.047(5) 0.003(3) 0.015(4) -0.002(4)
C4 0.036(5) 0.028(4) 0.026(4) 0.006(3) 0.005(3) 0.009(3)
C5 0.027(4) 0.032(4) 0.035(4) -0.003(3) 0.015(4) -0.003(4)
C6 0.032(4) 0.033(4) 0.030(4) 0.000(3) 0.010(4) 0.007(3)
C7 0.039(5) 0.049(6) 0.058(6) -0.015(4) 0.018(5) -0.005(4)
C8 0.019(4) 0.062(6) 0.071(6) -0.035(5) 0.005(4) -0.003(4)
C9 0.015(3) 0.019(3) 0.020(3) 0.004(3) 0.007(3) 0.000(3)
C10 0.023(4) 0.021(4) 0.023(4) 0.001(3) 0.007(3) 0.007(3)
C11 0.015(3) 0.030(4) 0.024(4) 0.005(3) 0.006(3) 0.001(3)
C12 0.023(4) 0.025(4) 0.017(3) 0.003(3) 0.005(3) -0.005(3)
C13 0.028(4) 0.022(4) 0.019(3) 0.003(3) 0.008(3) 0.003(3)
C14 0.017(3) 0.018(4) 0.025(4) 0.005(3) 0.004(3) 0.008(3)
C15 0.032(4) 0.029(4) 0.032(4) -0.001(3) 0.003(3) -0.004(4)
N1 0.017(3) 0.019(3) 0.027(3) 0.001(2) 0.004(2) 0.000(2)
O1 0.016(2) 0.035(3) 0.038(3) -0.007(2) 0.014(2) -0.002(2)
O2 0.029(3) 0.015(2) 0.037(3) 0.001(2) 0.014(2) 0.000(2)
S1 0.0166(7) 0.0191(8) 0.0259(8) -0.0012(8) 0.0087(6) -0.0022(9)

loop_
_atom_type_symbol
_atom_type_description
_atom_type_scat_dispersion_real
_atom_type_scat_dispersion_imag
_atom_type_scat_source
C C 0.0033 0.0016 'International Tables Vol C Tables 4.2.6.8 and 6.1.1.4'
H H 0.0000 0.0000 'International Tables Vol C Tables 4.2.6.8 and 6.1.1.4'
N N 0.0061 0.0033 'International Tables Vol C Tables 4.2.6.8 and 6.1.1.4'
O O 0.0106 0.0060 'International Tables Vol C Tables 4.2.6.8 and 6.1.1.4'
S S 0.1246 0.1234 'International Tables Vol C Tables 4.2.6.8 and 6.1.1.4'

loop_
_geom_angle_atom_site_label_1
_geom_angle_atom_site_label_2
_geom_angle_atom_site_label_3
_geom_angle
N1 C1 C5 110.4(5)
N1 C1 C2 104.1(5)
C5 C1 C2 115.1(5)
N1 C1 H1 109.0
C5 C1 H1 109.0
C2 C1 H1 109.0
C3 C2 C1 104.9(6)
C3 C2 H2A 110.8
C1 C2 H2A 110.8
C3 C2 H2B 110.8
C1 C2 H2B 110.8
H2A C2 H2B 108.8
C4 C3 C2 103.6(6)
C4 C3 H3A 111.0
C2 C3 H3A 111.0
C4 C3 H3B 111.0
C2 C3 H3B 111.0
H3A C3 H3B 109.0
N1 C4 C3 104.0(6)
N1 C4 H4A 111.0
C3 C4 H4A 111.0
N1 C4 H4B 111.0
C3 C4 H4B 111.0
H4A C4 H4B 109.0
C6 C5 C8 113.5(6)
C6 C5 C1 110.1(6)
C8 C5 C1 112.9(6)
C6 C5 H5 106.6
C8 C5 H5 106.6
C1 C5 H5 106.6
C7 C6 C5 126.4(8)
C7 C6 H6 116.8
C5 C6 H6 116.8
C6 C7 H7A 120.0
C6 C7 H7B 120.0
H7A C7 H7B 120.0
C5 C8 H8A 109.5
C5 C8 H8B 109.5
H8A C8 H8B 109.5
C5 C8 H8C 109.5
H8A C8 H8C 109.5
H8B C8 H8C 109.5
C14 C9 C10 120.4(6)
C14 C9 S1 119.4(5)
C10 C9 S1 120.0(5)
C11 C10 C9 119.0(6)
C11 C10 H10 120.5
C9 C10 H10 120.5
C10 C11 C12 121.4(6)
C10 C11 H11 119.3
C12 C11 H11 119.3
C13 C12 C11 118.1(6)
C13 C12 C15 121.2(6)
C11 C12 C15 120.7(7)
C14 C13 C12 121.8(6)
C14 C13 H13 119.1
C12 C13 H13 119.1
C13 C14 C9 119.2(6)
C13 C14 H14 120.4
C9 C14 H14 120.4
C12 C15 H15A 109.5
C12 C15 H15B 109.5
H15A C15 H15B 109.5
C12 C15 H15C 109.5
H15A C15 H15C 109.5
H15B C15 H15C 109.5
C4 N1 C1 109.5(5)
C4 N1 S1 117.9(4)
C1 N1 S1 119.1(4)
O2 S1 O1 119.6(3)
O2 S1 N1 106.6(3)
O1 S1 N1 106.9(3)
O2 S1 C9 108.4(3)
O1 S1 C9 107.2(3)
N1 S1 C9 107.6(3)

loop_
_geom_bond_atom_site_label_1
_geom_bond_atom_site_label_2
_geom_bond_distance
C1 N1 1.495(8)
C1 C5 1.529(10)
C1 C2 1.544(10)
C1 H1 1.0000
C2 C3 1.509(10)
C2 H2A 0.9900
C2 H2B 0.9900
C3 C4 1.504(11)
C3 H3A 0.9900
C3 H3B 0.9900
C4 N1 1.485(8)
C4 H4A 0.9900
C4 H4B 0.9900
C5 C6 1.505(10)
C5 C8 1.524(11)
C5 H5 1.0000
C6 C7 1.330(11)
C6 H6 0.9500
C7 H7A 0.9500
C7 H7B 0.9500
C8 H8A 0.9800
C8 H8B 0.9800
C8 H8C 0.9800
C9 C14 1.392(9)
C9 C10 1.394(9)
C9 S1 1.769(7)
C10 C11 1.382(9)
C10 H10 0.9500
C11 C12 1.395(9)
C11 H11 0.9500
C12 C13 1.388(10)
C12 C15 1.497(10)
C13 C14 1.375(10)
C13 H13 0.9500
C14 H14 0.9500
C15 H15A 0.9800
C15 H15B 0.9800
C15 H15C 0.9800
N1 S1 1.620(6)
O1 S1 1.434(5)
O2 S1 1.431(5)

loop_
_geom_torsion_atom_site_label_1
_geom_torsion_atom_site_label_2
_geom_torsion_atom_site_label_3
_geom_torsion_atom_site_label_4
_geom_torsion
N1 C1 C2 C3 20.8(7)
C5 C1 C2 C3 141.8(6)
C1 C2 C3 C4 -35.5(7)
C2 C3 C4 N1 36.4(7)
N1 C1 C5 C6 -178.7(5)
C2 C1 C5 C6 63.8(8)
N1 C1 C5 C8 53.3(8)
C2 C1 C5 C8 -64.2(8)
C8 C5 C6 C7 -6.0(12)
C1 C5 C6 C7 -133.6(8)
C14 C9 C10 C11 -0.4(9)
S1 C9 C10 C11 175.0(5)
C9 C10 C11 C12 -0.1(9)
C10 C11 C12 C13 1.4(9)
C10 C11 C12 C15 179.4(6)
C11 C12 C13 C14 -2.2(9)
C15 C12 C13 C14 179.8(6)
C12 C13 C14 C9 1.8(9)
C10 C9 C14 C13 -0.4(9)
S1 C9 C14 C13 -175.9(5)
C3 C4 N1 C1 -23.9(7)
C3 C4 N1 S1 116.6(5)
C5 C1 N1 C4 -122.2(6)
C2 C1 N1 C4 1.9(7)
C5 C1 N1 S1 97.9(5)
C2 C1 N1 S1 -138.0(5)
C4 N1 S1 O2 -174.0(5)
C1 N1 S1 O2 -37.4(5)
C4 N1 S1 O1 57.0(5)
C1 N1 S1 O1 -166.4(5)
C4 N1 S1 C9 -57.9(5)
C1 N1 S1 C9 78.7(5)
C14 C9 S1 O2 -150.8(5)
C10 C9 S1 O2 33.7(6)
C14 C9 S1 O1 -20.4(6)
C10 C9 S1 O1 164.2(5)
C14 C9 S1 N1 94.3(5)
C10 C9 S1 N1 -81.2(5)
